data_7231139
loop_
_publ_author_name
'Wong, Lawrence W.-Y.'
'Tam, Gemma S.-S.'
'Chen, Xiaoyan'
'So, Frederick T.-K.'
'Soecipto, Aristyo'
'Sheong, Fu Kit'
'Sung, Herman H.-Y.'
'Lin, Zhenyang'
'Williams, Ian D.'

_publ_section_title
;
 A chiral spiroborate anion from diphenyl-l-tartramide
 [B{l-Tar(NHPh)2}2]&#x2212;applied to some challenging resolutions
;
_journal_issue 33
_journal_name_full CrystEngComm
_journal_page_first 4831
_journal_paper_doi 10.1039/C8CE00855H
_journal_volume 20
_journal_year 2018
_chemical_formula_moiety 'C33 H32 O4, C11 H13 N1 O2'
_chemical_formula_sum 'C44 H45 N O6'
_chemical_formula_weight 683.84
_space_group_IT_number 19
_space_group_name_Hall 'P 2ac 2ab'
_space_group_name_H-M_alt 'P 21 21 21'
_symmetry_cell_setting orthorhombic
_symmetry_Int_Tables_number 19
_symmetry_space_group_name_Hall 'P 2ac 2ab'
_symmetry_space_group_name_H-M 'P 21 21 21'
_audit_block_doi 10.5517/cc4wsd5
_audit_update_record
;
2000-06-13 deposited with the CCDC.
2018-07-13 downloaded from the CCDC.
;
_cell_angle_alpha 90
_cell_angle_beta 90
_cell_angle_gamma 90
_cell_formula_units_Z 4
_cell_length_a 18.496(4)
_cell_length_b 23.466(4)
_cell_length_c 8.523(5)
_cell_measurement_reflns_used 23
_cell_measurement_temperature 296
_cell_measurement_theta_max 13.4
_cell_measurement_theta_min 10.5
_cell_volume 3699(2)
_computing_cell_refinement 'MSC/AFC Diffractometer Control Software'
_computing_data_collection
;MSC/AFC Diffractometer Control Software
(Molecular Structure Corporation, 1993)
;
_computing_data_reduction
;TEXSAN
(Molecular Structure Corporation, 1998)
;
_computing_molecular_graphics 'ORTEP-II (Johnson, 1976)'
_computing_publication_material TEXSAN
_computing_structure_refinement TEXSAN
_computing_structure_solution 'SHELXS97 (Sheldrick, 1997a)'
_diffrn_ambient_temperature 296
_diffrn_measurement_device_type 'Rigaku AFC7R'
_diffrn_measurement_method \q-2\q
_diffrn_orient_matrix_UB_11 0.00103
_diffrn_orient_matrix_UB_12 0.00583
_diffrn_orient_matrix_UB_13 0.11618
_diffrn_orient_matrix_UB_21 0.04092
_diffrn_orient_matrix_UB_22 -0.02770
_diffrn_orient_matrix_UB_23 0.00883
_diffrn_orient_matrix_UB_31 0.03537
_diffrn_orient_matrix_UB_32 0.03187
_diffrn_orient_matrix_UB_33 -0.01360
_diffrn_radiation_detector 'scintillation counter'
_diffrn_radiation_monochromator graphite
_diffrn_radiation_source 'Rigaku rotating anode'
_diffrn_radiation_type 'Mo K\a'
_diffrn_radiation_wavelength 0.71073
_diffrn_reflns_av_R_equivalents 0.000
_diffrn_reflns_av_sigmaI/netI 0.265
_diffrn_reflns_limit_h_max 24
_diffrn_reflns_limit_h_min 0
_diffrn_reflns_limit_k_max 30
_diffrn_reflns_limit_k_min 0
_diffrn_reflns_limit_l_max 11
_diffrn_reflns_limit_l_min 0
_diffrn_reflns_number 4741
_diffrn_reflns_reduction_process 'Lp corrections applied'
_diffrn_reflns_theta_max 27.5
_diffrn_reflns_theta_min 2.5
_diffrn_standards_decay_% 1.5
_diffrn_standards_interval_count 150
_diffrn_standards_number 3
_exptl_absorpt_coefficient_mu 0.081
_exptl_absorpt_correction_T_max 0.976
_exptl_absorpt_correction_T_min 0.946
_exptl_absorpt_correction_type \Y-scan
_exptl_absorpt_process_details '(North, Phillips & Mathews, 1968)'
_exptl_crystal_colour colourless
_exptl_crystal_density_diffrn 1.228
_exptl_crystal_density_method 'not measured'
_exptl_crystal_description prism
_exptl_crystal_F_000 1456
_exptl_crystal_size_max 0.7
_exptl_crystal_size_mid 0.5
_exptl_crystal_size_min 0.3
_refine_diff_density_max 0.47
_refine_diff_density_min -0.41
_refine_ls_extinction_method none
_refine_ls_goodness_of_fit_ref 1.29
_refine_ls_hydrogen_treatment noref
_refine_ls_matrix_type full
_refine_ls_number_constraints 0
_refine_ls_number_parameters 205
_refine_ls_number_reflns 1154
_refine_ls_number_restraints 10
_refine_ls_R_factor_gt 0.113
_refine_ls_shift/su_max 0.02
_refine_ls_shift/su_mean 0.0010
_refine_ls_structure_factor_coef F
_refine_ls_weighting_details 'w = 1/[\s^2^(Fo) + 0.01000|Fo|^2^]'
_refine_ls_weighting_scheme calc
_refine_ls_wR_factor_ref 0.154
_reflns_number_gt 1154
_reflns_number_total 4741
_reflns_threshold_expression 'I > 2\s(I)'
_cod_data_source_file c8ce00855h2.cif
_cod_data_source_block (VII')
_cod_depositor_comments 'Adding full bibliography for 7231133--7231140.cif.'
_cod_original_cell_volume 3699.0(19)
_cod_original_sg_symbol_H-M 'P 21 21 21   '
_cod_original_formula_sum 'C44 H45 N1 O6'
_cod_database_code 7231139

loop_
_symmetry_equiv_pos_as_xyz
x,y,z
1/2-x,-y,1/2+z
1/2+x,1/2-y,-z
-x,1/2+y,1/2-z

loop_
_atom_site_label
_atom_site_type_symbol
_atom_site_fract_x
_atom_site_fract_y
_atom_site_fract_z
_atom_site_U_iso_or_equiv
_atom_site_adp_type
_atom_site_occupancy
O1 O 0.318(2) 0.475(1) 0.703(4) 0.20(1) Uiso 1.00
O2 O 0.475(1) 0.427(1) 0.681(3) 0.145(8) Uiso 1.00
O3 O 0.4371(6) 0.2905(5) 0.430(1) 0.036(3) Uiso 1.00
O4 O 0.5323(7) 0.3740(5) 0.411(2) 0.050(4) Uiso 1.00
O5 O 0.5865(6) 0.2070(5) 0.583(1) 0.045(3) Uiso 1.00
O6 O 0.6577(6) 0.2846(4) 0.630(1) 0.033(3) Uiso 1.00
N7 N 0.455(1) 0.461(1) 0.918(3) 0.117(8) Uiso 1.00
C8 C 0.3801 0.4877 0.6933 0.1024 Uiso 0.60
C8* C 0.383(2) 0.503(2) 0.735(6) 0.14(2) Uiso 0.40
C9 C 0.398(2) 0.532(1) 0.579(4) 0.116(9) Uiso 1.00
C10 C 0.461(2) 0.553(2) 0.562(5) 0.14(1) Uiso 1.00
C11 C 0.486(2) 0.593(2) 0.444(5) 0.17(1) Uiso 1.00
C12 C 0.429(2) 0.624(2) 0.380(5) 0.15(1) Uiso 1.00
C13 C 0.358(2) 0.603(1) 0.395(4) 0.122(10) Uiso 1.00
C14 C 0.344(2) 0.564(1) 0.492(4) 0.124(10) Uiso 1.00
C15 C 0.437(2) 0.456(1) 0.771(4) 0.097(9) Uiso 1.00
C16 C 0.5107 0.4267 0.9954 0.1563 Uiso 0.60
C16* C 0.496(8) 0.449(7) 1.06(1) 0.26(4) Uiso 0.40
C17 C 0.4149 0.4995 1.0276 0.1327 Uiso 0.60
C17* C 0.399(4) 0.506(3) 0.916(7) 0.17(2) Uiso 0.40
C18 C 0.3632 0.4644 1.1352 0.1891 Uiso 0.60
C18* C 0.341(6) 0.492(4) 1.04(1) 0.18(2) Uiso 0.40
C19 C 0.466(1) 0.2511(8) 0.536(2) 0.040(5) Uiso 1.00
C20 C 0.4385(10) 0.1918(8) 0.497(2) 0.040(5) Uiso 1.00
C21 C 0.451(1) 0.1430(9) 0.580(3) 0.054(6) Uiso 1.00
C22 C 0.421(1) 0.088(1) 0.534(3) 0.078(7) Uiso 1.00
C23 C 0.375(1) 0.088(1) 0.406(3) 0.079(7) Uiso 1.00
C24 C 0.359(1) 0.1339(10) 0.331(3) 0.061(6) Uiso 1.00
C25 C 0.387(1) 0.1860(9) 0.368(2) 0.052(6) Uiso 1.00
C26 C 0.4443(10) 0.2652(7) 0.712(2) 0.032(5) Uiso 1.00
C27 C 0.478(1) 0.2399(8) 0.839(2) 0.039(5) Uiso 1.00
C28 C 0.453(1) 0.2577(8) 0.987(2) 0.045(5) Uiso 1.00
C29 C 0.395(1) 0.2918(8) 1.015(2) 0.043(5) Uiso 1.00
C30 C 0.364(1) 0.3160(9) 0.882(3) 0.056(6) Uiso 1.00
C31 C 0.389(1) 0.3033(9) 0.726(2) 0.057(6) Uiso 1.00
C32 C 0.5514(9) 0.2522(8) 0.511(2) 0.032(4) Uiso 1.00
C33 C 0.5920(8) 0.3049(7) 0.579(2) 0.022(4) Uiso 1.00
C34 C 0.6056(10) 0.3589(8) 0.473(2) 0.038(5) Uiso 1.00
C35 C 0.6371(9) 0.4090(7) 0.549(2) 0.027(4) Uiso 1.00
C36 C 0.640(1) 0.4609(10) 0.478(3) 0.063(6) Uiso 1.00
C37 C 0.666(1) 0.5092(10) 0.551(3) 0.078(7) Uiso 1.00
C38 C 0.688(1) 0.505(1) 0.694(3) 0.075(7) Uiso 1.00
C39 C 0.688(1) 0.4587(10) 0.779(3) 0.066(7) Uiso 1.00
C40 C 0.663(1) 0.4086(9) 0.701(3) 0.068(7) Uiso 1.00
C41 C 0.648(1) 0.3420(8) 0.322(2) 0.039(5) Uiso 1.00
C42 C 0.612(1) 0.3258(9) 0.185(3) 0.055(6) Uiso 1.00
C43 C 0.653(1) 0.3085(9) 0.057(3) 0.059(6) Uiso 1.00
C44 C 0.726(1) 0.3113(9) 0.058(3) 0.059(6) Uiso 1.00
C45 C 0.762(1) 0.3277(8) 0.201(2) 0.050(6) Uiso 1.00
C46 C 0.7217(9) 0.3437(7) 0.328(2) 0.022(4) Uiso 1.00
C47 C 0.6569(10) 0.2257(7) 0.598(2) 0.032(5) Uiso 1.00
C48 C 0.7033(10) 0.2054(8) 0.462(2) 0.042(5) Uiso 1.00
C49 C 0.723(1) 0.144(1) 0.489(3) 0.077(7) Uiso 1.00
C50 C 0.739(2) 0.146(1) 0.664(4) 0.106(9) Uiso 1.00
C51 C 0.693(1) 0.1957(9) 0.739(3) 0.065(6) Uiso 1.00
H3 H 0.4503 0.3278 0.3680 0.0448 Uiso 1.00
H4 H 0.5194 0.4003 0.4675 0.0600 Uiso 1.00
H10 H 0.4973 0.5414 0.6445 0.1628 Uiso 1.00
H11 H 0.5361 0.5965 0.4046 0.1963 Uiso 1.00
H12 H 0.4383 0.6606 0.3253 0.1776 Uiso 1.00
H13 H 0.3187 0.6209 0.3297 0.1432 Uiso 1.00
H14 H 0.2937 0.5534 0.5059 0.1488 Uiso 1.00
H16A H 0.4967 0.3873 0.9906 0.1876 Uiso 0.60
H16B H 0.5561 0.4317 0.9424 0.1876 Uiso 0.60
H16C H 0.5156 0.4381 1.1031 0.1876 Uiso 0.60
H17A H 0.4487 0.5199 1.0920 0.1592 Uiso 0.60
H17B H 0.3869 0.5261 0.9674 0.1592 Uiso 0.60
H18A H 0.3377 0.4898 1.2041 0.2269 Uiso 0.60
H18B H 0.3292 0.4440 1.0715 0.2269 Uiso 0.60
H18C H 0.3909 0.4379 1.1963 0.2269 Uiso 0.60
H21 H 0.4818 0.1447 0.6695 0.0652 Uiso 1.00
H22 H 0.4315 0.0540 0.5873 0.0924 Uiso 1.00
H23 H 0.3533 0.0528 0.3710 0.0916 Uiso 1.00
H24 H 0.3258 0.1319 0.2400 0.0669 Uiso 1.00
H25 H 0.3724 0.2195 0.3102 0.0643 Uiso 1.00
H27 H 0.5164 0.2121 0.8265 0.0458 Uiso 1.00
H28 H 0.4782 0.2432 1.0772 0.0547 Uiso 1.00
H29 H 0.3770 0.2994 1.1183 0.0499 Uiso 1.00
H30 H 0.3256 0.3426 0.8954 0.0658 Uiso 1.00
H31 H 0.3661 0.3212 0.6369 0.0713 Uiso 1.00
H32 H 0.5610 0.2501 0.4001 0.0388 Uiso 1.00
H33 H 0.5662 0.3177 0.6697 0.0279 Uiso 1.00
H36 H 0.6242 0.4644 0.3725 0.0744 Uiso 1.00
H37 H 0.6663 0.5449 0.4986 0.0959 Uiso 1.00
H38 H 0.7069 0.5397 0.7425 0.0858 Uiso 1.00
H39 H 0.7026 0.4577 0.8869 0.0770 Uiso 1.00
H40 H 0.6647 0.3729 0.7552 0.0817 Uiso 1.00
H42 H 0.5597 0.3259 0.1822 0.0665 Uiso 1.00
H43 H 0.6283 0.2950 -0.0354 0.0708 Uiso 1.00
H44 H 0.7535 0.3025 -0.0345 0.0710 Uiso 1.00
H45 H 0.8146 0.3261 0.2067 0.0600 Uiso 1.00
H46 H 0.7454 0.3569 0.4213 0.0287 Uiso 1.00
H48A H 0.6769 0.2091 0.3652 0.0502 Uiso 1.00
H48B H 0.7465 0.2283 0.4559 0.0502 Uiso 1.00
H49A H 0.6846 0.1182 0.4641 0.0965 Uiso 1.00
H49B H 0.7657 0.1327 0.4293 0.0965 Uiso 1.00
H50A H 0.7262 0.1112 0.7119 0.1241 Uiso 1.00
H50B H 0.7892 0.1543 0.6805 0.1241 Uiso 1.00
H51A H 0.7230 0.2218 0.7946 0.0744 Uiso 1.00
H51B H 0.6568 0.1804 0.8079 0.0744 Uiso 1.00

loop_
_atom_type_symbol
_atom_type_description
_atom_type_scat_dispersion_real
_atom_type_scat_dispersion_imag
_atom_type_scat_source
C C 0.003 0.002
;International Tables for Crystallography
(1992, Vol. C, Tables 4.2.6.8 and 6.1.1.1)
;
H H 0.000 0.000
;International Tables for Crystallography
(1992, Vol. C, Table 6.1.1.2)
;
N N 0.006 0.003
;International Tables for Crystallography
(1992, Vol. C, Tables 4.2.6.8 and 6.1.1.1)
;
O O 0.011 0.006
;International Tables for Crystallography
(1992, Vol. C, Tables 4.2.6.8 and 6.1.1.1)
;

loop_
_citation_id
_citation_doi
_citation_year
1 10.1246/bcsj.73.2075 2000

loop_
_geom_angle_atom_site_label_1
_geom_angle_atom_site_label_2
_geom_angle_atom_site_label_3
_geom_angle
_geom_angle_site_symmetry_1
_geom_angle_site_symmetry_2
_geom_angle_site_symmetry_3
_geom_angle_publ_flag
C19 O3 H3 142 1_555 1_555 1_555 no
C34 O4 H4 103 1_555 1_555 1_555 no
C32 O5 C47 103(1) 1_555 1_555 1_555 no
C33 O6 C47 105(1) 1_555 1_555 1_555 no
C15 N7 C16 124 1_555 1_555 1_555 yes
C15 N7 C16* 156(8) 1_555 1_555 1_555 yes
C15 N7 C17 121 1_555 1_555 1_555 yes
C15 N7 C17* 82(3) 1_555 1_555 1_555 yes
C16 N7 C17 113 1_555 1_555 1_555 yes
C16* N7 C17* 120(8) 1_555 1_555 1_555 yes
O1 C8 C9 116 1_555 1_555 1_555 yes
O1 C8 C15 122 1_555 1_555 1_555 yes
C9 C8 C15 120 1_555 1_555 1_555 yes
O1 C8* C9 101(3) 1_555 1_555 1_555 yes
O1 C8* C15 104(3) 1_555 1_555 1_555 yes
O1 C8* C17* 111(5) 1_555 1_555 1_555 yes
C9 C8* C15 112(4) 1_555 1_555 1_555 yes
C9 C8* C17* 143(5) 1_555 1_555 1_555 yes
C15 C8* C17* 73(3) 1_555 1_555 1_555 yes
C8 C9 C10 124(3) 1_555 1_555 1_555 yes
C8 C9 C14 122(3) 1_555 1_555 1_555 yes
C8* C9 C10 116(4) 1_555 1_555 1_555 yes
C8* C9 C14 123(3) 1_555 1_555 1_555 yes
C10 C9 C14 112(3) 1_555 1_555 1_555 yes
C9 C10 C11 128(4) 1_555 1_555 1_555 yes
C9 C10 H10 114 1_555 1_555 1_555 no
C11 C10 H10 116 1_555 1_555 1_555 no
C10 C11 C12 111(4) 1_555 1_555 1_555 yes
C10 C11 H11 126 1_555 1_555 1_555 no
C12 C11 H11 121 1_555 1_555 1_555 no
C11 C12 C13 119(4) 1_555 1_555 1_555 yes
C11 C12 H12 120 1_555 1_555 1_555 no
C13 C12 H12 119 1_555 1_555 1_555 no
C12 C13 C14 119(4) 1_555 1_555 1_555 yes
C12 C13 H13 119 1_555 1_555 1_555 no
C14 C13 H13 121 1_555 1_555 1_555 no
C9 C14 C13 124(4) 1_555 1_555 1_555 yes
C9 C14 H14 118 1_555 1_555 1_555 no
C13 C14 H14 116 1_555 1_555 1_555 no
O2 C15 N7 119(3) 1_555 1_555 1_555 yes
O2 C15 C8 114 1_555 1_555 1_555 yes
O2 C15 C8* 130(3) 1_555 1_555 1_555 yes
N7 C15 C8 125 1_555 1_555 1_555 yes
N7 C15 C8* 107(3) 1_555 1_555 1_555 yes
N7 C16 H16A 109 1_555 1_555 1_555 no
N7 C16 H16B 109 1_555 1_555 1_555 no
N7 C16 H16C 110 1_555 1_555 1_555 no
H16A C16 H16B 109 1_555 1_555 1_555 no
H16A C16 H16C 110 1_555 1_555 1_555 no
H16B C16 H16C 109 1_555 1_555 1_555 no
N7 C17 C18 111 1_555 1_555 1_555 yes
N7 C17 H17A 109 1_555 1_555 1_555 no
N7 C17 H17B 109 1_555 1_555 1_555 no
C18 C17 H17A 109 1_555 1_555 1_555 no
C18 C17 H17B 109 1_555 1_555 1_555 no
H17A C17 H17B 109 1_555 1_555 1_555 no
N7 C17* C8* 96(3) 1_555 1_555 1_555 yes
N7 C17* C18* 109(7) 1_555 1_555 1_555 yes
C8* C17* C18* 121(8) 1_555 1_555 1_555 yes
C17 C18 H18A 109 1_555 1_555 1_555 no
C17 C18 H18B 109 1_555 1_555 1_555 no
C17 C18 H18C 110 1_555 1_555 1_555 no
H18A C18 H18B 110 1_555 1_555 1_555 no
H18A C18 H18C 109 1_555 1_555 1_555 no
H18B C18 H18C 110 1_555 1_555 1_555 no
O3 C19 C20 110(1) 1_555 1_555 1_555 no
O3 C19 C26 112(1) 1_555 1_555 1_555 no
O3 C19 C32 106(1) 1_555 1_555 1_555 no
C20 C19 C26 108(1) 1_555 1_555 1_555 no
C20 C19 C32 108(1) 1_555 1_555 1_555 no
C26 C19 C32 111(1) 1_555 1_555 1_555 no
C19 C20 C21 126(1) 1_555 1_555 1_555 no
C19 C20 C25 117(1) 1_555 1_555 1_555 no
C21 C20 C25 115(1) 1_555 1_555 1_555 no
C20 C21 C22 122(2) 1_555 1_555 1_555 no
C20 C21 H21 118 1_555 1_555 1_555 no
C22 C21 H21 118 1_555 1_555 1_555 no
C21 C22 C23 116(2) 1_555 1_555 1_555 no
C21 C22 H22 122 1_555 1_555 1_555 no
C23 C22 H22 120 1_555 1_555 1_555 no
C22 C23 C24 122(2) 1_555 1_555 1_555 no
C22 C23 H23 120 1_555 1_555 1_555 no
C24 C23 H23 117 1_555 1_555 1_555 no
C23 C24 C25 122(2) 1_555 1_555 1_555 no
C23 C24 H24 119 1_555 1_555 1_555 no
C25 C24 H24 117 1_555 1_555 1_555 no
C20 C25 C24 120(2) 1_555 1_555 1_555 no
C20 C25 H25 119 1_555 1_555 1_555 no
C24 C25 H25 120 1_555 1_555 1_555 no
C19 C26 C27 122(1) 1_555 1_555 1_555 no
C19 C26 C31 114(1) 1_555 1_555 1_555 no
C27 C26 C31 123(1) 1_555 1_555 1_555 no
C26 C27 C28 115(1) 1_555 1_555 1_555 no
C26 C27 H27 122 1_555 1_555 1_555 no
C28 C27 H27 122 1_555 1_555 1_555 no
C27 C28 C29 125(2) 1_555 1_555 1_555 no
C27 C28 H28 116 1_555 1_555 1_555 no
C29 C28 H28 117 1_555 1_555 1_555 no
C28 C29 C30 115(2) 1_555 1_555 1_555 no
C28 C29 H29 122 1_555 1_555 1_555 no
C30 C29 H29 122 1_555 1_555 1_555 no
C29 C30 C31 122(2) 1_555 1_555 1_555 no
C29 C30 H30 118 1_555 1_555 1_555 no
C31 C30 H30 118 1_555 1_555 1_555 no
C26 C31 C30 117(2) 1_555 1_555 1_555 no
C26 C31 H31 122 1_555 1_555 1_555 no
C30 C31 H31 120 1_555 1_555 1_555 no
O5 C32 C19 113(1) 1_555 1_555 1_555 no
O5 C32 C33 102(1) 1_555 1_555 1_555 no
O5 C32 H32 108 1_555 1_555 1_555 no
C19 C32 C33 116(1) 1_555 1_555 1_555 no
C19 C32 H32 108 1_555 1_555 1_555 no
C33 C32 H32 108 1_555 1_555 1_555 no
O6 C33 C32 105(1) 1_555 1_555 1_555 no
O6 C33 C34 108(1) 1_555 1_555 1_555 no
O6 C33 H33 107 1_555 1_555 1_555 no
C32 C33 C34 120(1) 1_555 1_555 1_555 no
C32 C33 H33 108 1_555 1_555 1_555 no
C34 C33 H33 106 1_555 1_555 1_555 no
O4 C34 C33 104(1) 1_555 1_555 1_555 no
O4 C34 C35 109(1) 1_555 1_555 1_555 no
O4 C34 C41 102(1) 1_555 1_555 1_555 no
C33 C34 C35 117(1) 1_555 1_555 1_555 no
C33 C34 C41 110(1) 1_555 1_555 1_555 no
C35 C34 C41 111(1) 1_555 1_555 1_555 no
C34 C35 C36 122(1) 1_555 1_555 1_555 no
C34 C35 C40 123(1) 1_555 1_555 1_555 no
C36 C35 C40 114(2) 1_555 1_555 1_555 no
C35 C36 C37 123(2) 1_555 1_555 1_555 no
C35 C36 H36 119(2) 1_555 1_555 1_555 no
C37 C36 H36 117(2) 1_555 1_555 1_555 no
C36 C37 C38 118(2) 1_555 1_555 1_555 no
C36 C37 H37 121 1_555 1_555 1_555 no
C38 C37 H37 120 1_555 1_555 1_555 no
C37 C38 C39 125(2) 1_555 1_555 1_555 no
C37 C38 H38 117 1_555 1_555 1_555 no
C39 C38 H38 117 1_555 1_555 1_555 no
C38 C39 C40 115(2) 1_555 1_555 1_555 no
C38 C39 H39 123 1_555 1_555 1_555 no
C40 C39 H39 121 1_555 1_555 1_555 no
C35 C40 C39 122(2) 1_555 1_555 1_555 no
C35 C40 H40 117 1_555 1_555 1_555 no
C39 C40 H40 119 1_555 1_555 1_555 no
C34 C41 C42 121(1) 1_555 1_555 1_555 no
C34 C41 C46 117(1) 1_555 1_555 1_555 no
C42 C41 C46 120(2) 1_555 1_555 1_555 no
C41 C42 C43 118(2) 1_555 1_555 1_555 no
C41 C42 H42 120 1_555 1_555 1_555 no
C43 C42 H42 121 1_555 1_555 1_555 no
C42 C43 C44 121(2) 1_555 1_555 1_555 no
C42 C43 H43 119 1_555 1_555 1_555 no
C44 C43 H43 119 1_555 1_555 1_555 no
C43 C44 C45 118(2) 1_555 1_555 1_555 no
C43 C44 H44 120 1_555 1_555 1_555 no
C45 C44 H44 120 1_555 1_555 1_555 no
C44 C45 C46 119(2) 1_555 1_555 1_555 no
C44 C45 H45 119 1_555 1_555 1_555 no
C46 C45 H45 121 1_555 1_555 1_555 no
C41 C46 C45 120(2) 1_555 1_555 1_555 no
C41 C46 H46 119 1_555 1_555 1_555 no
C45 C46 H46 119 1_555 1_555 1_555 no
O5 C47 O6 109(1) 1_555 1_555 1_555 no
O5 C47 C48 111(1) 1_555 1_555 1_555 no
O5 C47 C51 109(1) 1_555 1_555 1_555 no
O6 C47 C48 116(1) 1_555 1_555 1_555 no
O6 C47 C51 107(1) 1_555 1_555 1_555 no
C48 C47 C51 102(1) 1_555 1_555 1_555 no
C47 C48 C49 108(1) 1_555 1_555 1_555 no
C47 C48 H48A 109 1_555 1_555 1_555 no
C47 C48 H48B 109 1_555 1_555 1_555 no
C49 C48 H48A 110 1_555 1_555 1_555 no
C49 C48 H48B 109 1_555 1_555 1_555 no
H48A C48 H48B 109 1_555 1_555 1_555 no
C48 C49 C50 99(2) 1_555 1_555 1_555 no
C48 C49 H49A 112 1_555 1_555 1_555 no
C48 C49 H49B 111 1_555 1_555 1_555 no
C50 C49 H49A 113 1_555 1_555 1_555 no
C50 C49 H49B 111 1_555 1_555 1_555 no
H49A C49 H49B 108 1_555 1_555 1_555 no
C49 C50 C51 108(2) 1_555 1_555 1_555 no
C49 C50 H50A 109 1_555 1_555 1_555 no
C49 C50 H50B 110 1_555 1_555 1_555 no
C51 C50 H50A 108 1_555 1_555 1_555 no
C51 C50 H50B 109 1_555 1_555 1_555 no
H50A C50 H50B 110 1_555 1_555 1_555 no
C47 C51 C50 104(2) 1_555 1_555 1_555 no
C47 C51 H51A 110 1_555 1_555 1_555 no
C47 C51 H51B 110 1_555 1_555 1_555 no
C50 C51 H51A 110 1_555 1_555 1_555 no
C50 C51 H51B 110 1_555 1_555 1_555 no
H51A C51 H51B 110 1_555 1_555 1_555 no

loop_
_geom_bond_atom_site_label_1
_geom_bond_atom_site_label_2
_geom_bond_distance
_geom_bond_site_symmetry_1
_geom_bond_site_symmetry_2
_geom_bond_publ_flag
O1 C8 1.19 1_555 1_555 yes
O1 C8* 1.40(3) 1_555 1_555 yes
O2 C15 1.25(4) 1_555 1_555 no
O3 C19 1.40(2) 1_555 1_555 no
O3 H3 1.051 1_555 1_555 no
O4 C34 1.50(2) 1_555 1_555 no
O4 H4 0.819 1_555 1_555 no
O5 C32 1.39(2) 1_555 1_555 no
O5 C47 1.38(2) 1_555 1_555 no
O6 C33 1.37(2) 1_555 1_555 no
O6 C47 1.41(2) 1_555 1_555 no
N7 C15 1.31(2) 1_555 1_555 yes
N7 C16 1.46 1_555 1_555 yes
N7 C16* 1.46(3) 1_555 1_555 yes
N7 C17 1.50 1_555 1_555 yes
N7 C17* 1.49(3) 1_555 1_555 yes
C8 C9 1.47 1_555 1_555 yes
C8 C15 1.44 1_555 1_555 yes
C8* C9 1.52(3) 1_555 1_555 yes
C8* C15 1.51(3) 1_555 1_555 yes
C8* C17* 1.57(3) 1_555 1_555 yes
C9 C10 1.27(5) 1_555 1_555 yes
C9 C14 1.45(5) 1_555 1_555 yes
C10 C11 1.44(5) 1_555 1_555 yes
C10 H10 1.017 1_555 1_555 no
C11 C12 1.39(6) 1_555 1_555 yes
C11 H11 0.991 1_555 1_555 no
C12 C13 1.41(5) 1_555 1_555 yes
C12 H12 0.996 1_555 1_555 no
C13 C14 1.27(4) 1_555 1_555 yes
C13 H13 0.998 1_555 1_555 no
C14 H14 0.968 1_555 1_555 no
C16 H16A 0.961 1_555 1_555 no
C16 H16B 0.961 1_555 1_555 no
C16 H16C 0.960 1_555 1_555 no
C17 C18 1.560 1_555 1_555 yes
C17 H17A 0.960 1_555 1_555 no
C17 H17B 0.960 1_555 1_555 no
C17* C18* 1.51(3) 1_555 1_555 yes
C18 H18A 0.961 1_555 1_555 no
C18 H18B 0.959 1_555 1_555 no
C18 H18C 0.959 1_555 1_555 no
C19 C20 1.51(3) 1_555 1_555 no
C19 C26 1.59(3) 1_555 1_555 no
C19 C32 1.60(3) 1_555 1_555 no
C20 C21 1.37(3) 1_555 1_555 no
C20 C25 1.46(3) 1_555 1_555 no
C21 C22 1.45(3) 1_555 1_555 no
C21 H21 0.951 1_555 1_555 no
C22 C23 1.38(4) 1_555 1_555 no
C22 H22 0.944 1_555 1_555 no
C23 C24 1.29(3) 1_555 1_555 no
C23 H23 0.966 1_555 1_555 no
C24 C25 1.37(3) 1_555 1_555 no
C24 H24 0.983 1_555 1_555 no
C25 H25 0.965 1_555 1_555 no
C26 C27 1.38(3) 1_555 1_555 no
C26 C31 1.37(3) 1_555 1_555 no
C27 C28 1.41(3) 1_555 1_555 no
C27 H27 0.969 1_555 1_555 no
C28 C29 1.36(3) 1_555 1_555 no
C28 H28 0.959 1_555 1_555 no
C29 C30 1.39(3) 1_555 1_555 no
C29 H29 0.961 1_555 1_555 no
C30 C31 1.43(3) 1_555 1_555 no
C30 H30 0.959 1_555 1_555 no
C31 H31 0.965 1_555 1_555 no
C32 C33 1.56(3) 1_555 1_555 no
C32 H32 0.961 1_555 1_555 no
C33 C34 1.58(3) 1_555 1_555 no
C33 H33 0.960 1_555 1_555 no
C34 C35 1.46(3) 1_555 1_555 no
C34 C41 1.55(3) 1_555 1_555 no
C35 C36 1.36(3) 1_555 1_555 no
C35 C40 1.38(3) 1_555 1_555 no
C36 C37 1.38(3) 1_555 1_555 no
C36 H36 0.949 1_555 1_555 no
C37 C38 1.29(4) 1_555 1_555 no
C37 H37 0.948 1_555 1_555 no
C38 C39 1.31(3) 1_555 1_555 no
C38 H38 0.975 1_555 1_555 no
C39 C40 1.42(3) 1_555 1_555 no
C39 H39 0.961 1_555 1_555 no
C40 H40 0.956 1_555 1_555 no
C41 C42 1.39(3) 1_555 1_555 no
C41 C46 1.37(3) 1_555 1_555 no
C42 C43 1.39(3) 1_555 1_555 no
C42 H42 0.960 1_555 1_555 no
C43 C44 1.37(3) 1_555 1_555 no
C43 H43 0.958 1_555 1_555 no
C44 C45 1.44(3) 1_555 1_555 no
C44 H44 0.958 1_555 1_555 no
C45 C46 1.37(3) 1_555 1_555 no
C45 H45 0.969 1_555 1_555 no
C46 H46 0.962 1_555 1_555 no
C47 C48 1.52(3) 1_555 1_555 no
C47 C51 1.54(3) 1_555 1_555 no
C48 C49 1.51(3) 1_555 1_555 no
C48 H48A 0.959 1_555 1_555 no
C48 H48B 0.966 1_555 1_555 no
C49 C50 1.52(4) 1_555 1_555 no
C49 H49A 0.956 1_555 1_555 no
C49 H49B 0.972 1_555 1_555 no
C50 C51 1.58(4) 1_555 1_555 no
C50 H50A 0.956 1_555 1_555 no
C50 H50B 0.951 1_555 1_555 no
C51 H51A 0.954 1_555 1_555 no
C51 H51B 0.956 1_555 1_555 no

loop_
_geom_hbond_atom_site_label_D
_geom_hbond_atom_site_label_H
_geom_hbond_atom_site_label_A
_geom_hbond_distance_DH
_geom_hbond_distance_HA
_geom_hbond_distance_DA
_geom_hbond_angle_DHA
O3 H3 O4 1.051 1.90 2.64(2) 124
O4 H4 O2 0.819 2.09 2.82(4) 148
